data_2203321
loop_
_publ_author_name
'Oswald M. Peeters'
'Norbert M. Blaton'
'Christine Aeschlimann'
'Joseph Gal'

_publ_section_title
;(+)-1-{(2<i>S</i>)-2-(2,4-Dichlorophenyl)-2-[(2,4-dichlorophenyl)methoxy]ethyl}-1<i>H</i>-imidazole
 mononitrate [(+)-(<i>S</i>)-miconazole nitrate]
;
_journal_issue 3
_journal_name_full 'Acta Crystallographica Section E'
_journal_page_first o365
_journal_page_last o366
_journal_paper_doi 10.1107/S1600536804003058
_journal_volume 60
_journal_year 2004
_chemical_formula_iupac 'C18 H15 Cl4 N2 O 1+, N O3 1-'
_chemical_formula_moiety 'C18 H15 Cl4 N2 O 1+, N O3 1-'
_chemical_formula_sum 'C18 H15 Cl4 N3 O4'
_chemical_formula_weight 479.13
_chemical_name_systematic
;
(+)-1-[(2S)-2-(2,4-Dichlorophenyl)-2-[(2,4-dichlorophenyl)methoxy]ethyl]-
1H-imidazole mononitrate
;
_space_group_IT_number 4
_symmetry_cell_setting monoclinic
_symmetry_space_group_name_Hall 'P 2yb'
_symmetry_space_group_name_H-M 'P 1 21 1'
_cell_angle_alpha 90.00000
_cell_angle_beta 110.63(8)
_cell_angle_gamma 90.00000
_cell_formula_units_Z 4
_cell_length_a 13.230(10)
_cell_length_b 9.191(7)
_cell_length_c 18.30(2)
_cell_measurement_reflns_used 24
_cell_measurement_temperature 293
_cell_measurement_theta_max 10.27
_cell_measurement_theta_min 7.67
_cell_volume 2083(3)
_computing_cell_refinement DIF4
_computing_data_collection 'DIF4 (Stoe & Cie, 1992)'
_computing_data_reduction 'REDU4 (Stoe & Cie, 1992)'
_computing_molecular_graphics 'DIAMOND (Bergerhoff, 1996)'
_computing_publication_material 'PARST (Nardelli, 1983)'
_computing_structure_refinement 'SHELXL97 (Sheldrick, 1997)'
_computing_structure_solution 'SIR92 (Altomare et al., 1994)'
_diffrn_measured_fraction_theta_full 0.996
_diffrn_measured_fraction_theta_max 0.996
_diffrn_measurement_device_type 'Stoe STADI4 four-circle'
_diffrn_measurement_method \w
_diffrn_radiation_type 'Mo K\a'
_diffrn_radiation_wavelength .71073
_diffrn_reflns_av_R_equivalents .0204
_diffrn_reflns_limit_h_max 15
_diffrn_reflns_limit_h_min -15
_diffrn_reflns_limit_k_max 10
_diffrn_reflns_limit_k_min -10
_diffrn_reflns_limit_l_max 21
_diffrn_reflns_limit_l_min -21
_diffrn_reflns_number 9914
_diffrn_reflns_theta_full 25.00
_diffrn_reflns_theta_max 25.00
_diffrn_standards_decay_% 0
_diffrn_standards_interval_time 60
_diffrn_standards_number 3
_exptl_absorpt_coefficient_mu .600
_exptl_absorpt_correction_T_max .787
_exptl_absorpt_correction_T_min .721
_exptl_absorpt_correction_type psi-scan
_exptl_absorpt_process_details '(EMPIR; Stoe & Cie, 1992)'
_exptl_crystal_colour colourless
_exptl_crystal_density_diffrn 1.528
_exptl_crystal_density_method 'not measured'
_exptl_crystal_description prism
_exptl_crystal_F_000 976
_exptl_crystal_size_max .60
_exptl_crystal_size_mid .50
_exptl_crystal_size_min .40
_refine_diff_density_max .25
_refine_diff_density_min -.32
_refine_ls_abs_structure_details 'Flack (1983); 3357 Friedel pairs'
_refine_ls_abs_structure_Flack -.02(5)
_refine_ls_extinction_method none
_refine_ls_goodness_of_fit_all 1.032
_refine_ls_goodness_of_fit_ref 1.032
_refine_ls_hydrogen_treatment constr
_refine_ls_matrix_type full
_refine_ls_number_parameters 523
_refine_ls_number_reflns 7254
_refine_ls_R_factor_all .0759
_refine_ls_R_factor_gt .0422
_refine_ls_shift/su_max .001
_refine_ls_structure_factor_coef Fsqd
_refine_ls_weighting_details 'w = 1/[\s^2^(Fo^2^)+(.04480P)^2^+ .42570P]  where P = (Fo^2^+2Fc^2^)/3'
_refine_ls_weighting_scheme calc
_refine_ls_wR_factor_all .1011
_refine_ls_wR_factor_ref .1011
_reflns_number_gt 5518
_reflns_number_total 7254
_reflns_threshold_expression 'F^2^> 2\s(F^2^)'
_cod_data_source_file na6291.cif
_cod_data_source_block I
_cod_depositor_comments
;
The following automatic conversions were performed:
'_symmetry_cell_setting' value 'Monoclinic' changed to 'monoclinic'
according to '/home/saulius/struct/CIF-dictionaries/cif_core.dic'
dictionary named 'cif_core.dic' version 2.4.1 from 2010-06-29.

Automatic conversion script
Id: cif_fix_enum 1527 2010-12-29 10:47:43Z saulius 

The following automatic conversions were performed:

'_symmetry_cell_setting' value 'Monoclinic' changed to 'monoclinic'
according to /home/saulius/struct/CIF-dictionaries/cif_core.dic
dictionary named 'cif_core.dic' version 2.4.1 from 2010-06-29.

Automatic conversion script
Id: cif_fix_values 1715 2011-07-08 13:25:40Z adriana 
;
_cod_original_cell_volume 2082.(3)
_cod_original_sg_symbol_H-M 'P 21'
_cod_database_code 2203321

loop_
_symmetry_equiv_pos_as_xyz
X,Y,Z
-X,1/2+Y,-Z

loop_
_atom_site_label
_atom_site_fract_x
_atom_site_fract_y
_atom_site_fract_z
_atom_site_U_iso_or_equiv
_atom_site_adp_type
_atom_site_calc_flag
_atom_site_calc_attached_atom
_atom_site_refinement_flags
_atom_site_type_symbol
N1 .0295(2) .3243(4) .3961(2) .0480(10) aniso . . . N
C2 -.0608(3) .3190(5) .3334(2) .058(2) aniso . . . C
N3 -.0817(3) .1829(4) .3128(2) .0650(10) aniso . . . N
C4 -.0044(3) .0958(5) .3627(2) .068(2) aniso . . . C
C5 .0654(3) .1848(5) .4144(2) .056(2) aniso . . . C
C6 .0794(3) .4559(4) .4394(2) .0520(10) aniso . . . C
C7 .1345(3) .5490(4) .3954(2) .0480(10) aniso . . . C
C8 .1992(3) .6691(4) .4470(2) .0460(10) aniso . . . C
C9 .3084(3) .6952(4) .4598(2) .0450(10) aniso . . . C
C10 .3684(3) .7991(4) .5123(2) .050(2) aniso . . . C
C11 .3193(3) .8796(4) .5536(2) .0510(10) aniso . . . C
C12 .2106(3) .8640(4) .5396(3) .058(2) aniso . . . C
C13 .1522(3) .7599(4) .4873(2) .056(2) aniso . . . C
Cl14 .37520(8) .59740(10) .40913(6) .0727(5) aniso . . . Cl
Cl15 .39510(9) 1.00190(10) .62300(8) .0820(5) aniso . . . Cl
O16 .0485(2) .6002(3) .32920(10) .0560(10) aniso . . . O
C17 .0797(3) .6648(5) .2692(2) .068(2) aniso . . . C
C18 -.0157(3) .6520(5) .1945(2) .054(2) aniso . . . C
C19 -.0395(3) .5244(5) .1528(2) .062(2) aniso . . . C
C20 -.1314(4) .5088(5) .0870(2) .068(2) aniso . . . C
C21 -.1993(3) .6267(5) .0633(2) .0600(10) aniso . . . C
C22 -.1789(3) .7561(5) .1028(2) .060(2) aniso . . . C
C23 -.0867(3) .7676(5) .1684(2) .057(2) aniso . . . C
Cl24 .04600(10) .3755(2) .18236(9) .1022(7) aniso . . . Cl
Cl25 -.31790(10) .6083(2) -.01819(8) .0986(6) aniso . . . Cl
N26 -.1681(2) .7268(4) .3437(2) .0530(10) aniso . . . N
O27 -.2009(2) .6103(3) .3110(2) .0730(10) aniso . . . O
O28 -.1123(2) .7308(4) .4137(2) .085(2) aniso . . . O
O29 -.1935(2) .8424(3) .3043(2) .0710(10) aniso . . . O
N51 .4945(2) .6211(3) .1000(2) .0480(10) aniso . . . N
C52 .5876(3) .6144(6) .1612(2) .063(2) aniso . . . C
N53 .6272(3) .7450(5) .1773(2) .073(2) aniso . . . N
C54 .5615(4) .8416(5) .1279(2) .065(2) aniso . . . C
C55 .4794(3) .7645(4) .0798(2) .0540(10) aniso . . . C
C56 .4174(3) .5052(4) .0657(2) .055(2) aniso . . . C
C57 .3450(3) .4716(4) .1127(2) .051(2) aniso . . . C
C58 .2893(3) .6069(4) .1281(2) .0460(10) aniso . . . C
C59 .1907(3) .6548(4) .0768(2) .055(2) aniso . . . C
C60 .1426(3) .7810(5) .0884(2) .057(2) aniso . . . C
C61 .1956(3) .8620(4) .1532(2) .059(2) aniso . . . C
C62 .2929(3) .8188(4) .2065(2) .060(2) aniso . . . C
C63 .3390(3) .6922(4) .1936(2) .0520(10) aniso . . . C
Cl64 .12290(10) .5563(2) -.00741(7) .0961(6) aniso . . . Cl
Cl65 .13550(10) 1.02160(10) .16860(9) .0931(6) aniso . . . Cl
C67 .3551(3) .3330(4) .2248(2) .061(2) aniso . . . C
O66 .4128(2) .4038(3) .1826(2) .0570(10) aniso . . . O
C68 .4242(3) .2161(4) .2752(2) .0500(10) aniso . . . C
C69 .3981(3) .1502(4) .3337(2) .049(2) aniso . . . C
C70 .4599(3) .0409(4) .3802(2) .0540(10) aniso . . . C
C71 .5516(3) -.0022(4) .3682(2) .056(2) aniso . . . C
C72 .5819(3) .0599(5) .3110(3) .065(2) aniso . . . C
C73 .5182(3) .1677(4) .2645(2) .063(2) aniso . . . C
Cl74 .28244(9) .20490(10) .35138(7) .0742(5) aniso . . . Cl
Cl75 .62960(10) -.13930(10) .42668(8) .0841(5) aniso . . . Cl
N76 .6961(3) .2074(4) .1537(2) .0560(10) aniso . . . N
O77 .7492(3) .0950(4) .1782(2) .0900(10) aniso . . . O
O78 .7270(3) .3198(4) .1911(3) .113(2) aniso . . . O
O79 .6126(3) .2037(4) .0975(2) .095(2) aniso . . . O
H2 -.1019 .3987 .3086 .070 iso calc C2 R H
H3 -.1359 .1529 .2738 .078 iso calc N3 R H
H4 -.0007 -.0052 .3611 .082 iso calc C4 R H
H5 .1272 .1567 .4553 .067 iso calc C5 R H
H6A .1323 .4278 .4893 .062 iso calc C6 R H
H6B .0243 .5134 .4496 .062 iso calc C6 R H
H7 .1825 .4878 .3782 .058 iso calc C7 R H
H10 .4408 .8140 .5194 .060 iso calc C10 R H
H12 .1767 .9232 .5652 .070 iso calc C12 R H
H13 .0789 .7500 .4786 .067 iso calc C13 R H
H17A .1416 .6143 .2646 .081 iso calc C17 R H
H17B .0988 .7662 .2811 .081 iso calc C17 R H
H20 -.1468 .4214 .0597 .082 iso calc C20 R H
H22 -.2260 .8344 .0860 .072 iso calc C22 R H
H23 -.0719 .8551 .1957 .069 iso calc C23 R H
H52 .6187 .5301 .1878 .076 iso calc C52 R H
H53 .6867 .7664 .2142 .087 iso calc N53 R H
H54 .5713 .9417 .1274 .078 iso calc C54 R H
H55 .4212 .8024 .0390 .065 iso calc C55 R H
H56A .4566 .4179 .0622 .066 iso calc C56 R H
H56B .3726 .5330 .0132 .066 iso calc C56 R H
H57 .2896 .4018 .0833 .061 iso calc C57 R H
H60 .0760 .8104 .0531 .069 iso calc C60 R H
H62 .3272 .8745 .2508 .072 iso calc C62 R H
H63 .4051 .6629 .2296 .063 iso calc C63 R H
H67A .2894 .2906 .1886 .074 iso calc C67 R H
H67B .3354 .4031 .2570 .074 iso calc C67 R H
H70 .4395 -.0024 .4188 .065 iso calc C70 R H
H72 .6446 .0298 .3035 .079 iso calc C72 R H
H73 .5384 .2089 .2253 .075 iso calc C73 R H

loop_
_atom_site_aniso_label
_atom_site_aniso_U_11
_atom_site_aniso_U_22
_atom_site_aniso_U_33
_atom_site_aniso_U_12
_atom_site_aniso_U_13
_atom_site_aniso_U_23
N1 .043(2) .054(2) .046(2) -.002(2) .0120(10) -.0010(10)
C2 .047(2) .063(3) .057(2) .000(2) .009(2) .000(2)
N3 .059(2) .067(2) .061(2) -.007(2) .012(2) -.014(2)
C4 .067(3) .058(3) .073(3) -.001(3) .018(2) -.003(2)
C5 .054(2) .059(3) .051(2) .006(2) .013(2) .004(2)
C6 .053(2) .055(2) .046(2) -.007(2) .015(2) -.001(2)
C7 .040(2) .060(2) .046(2) .005(2) .016(2) .003(2)
C8 .040(2) .049(2) .048(2) .000(2) .016(2) .007(2)
C9 .041(2) .055(2) .046(2) .003(2) .022(2) .008(2)
C10 .037(2) .049(2) .064(2) -.004(2) .020(2) .014(2)
C11 .050(2) .034(2) .068(2) -.003(2) .020(2) .006(2)
C12 .051(2) .045(2) .087(3) -.001(2) .034(2) -.002(2)
C13 .037(2) .056(2) .076(3) -.003(2) .023(2) -.004(2)
Cl14 .0543(5) .0973(9) .0790(7) -.0005(6) .0389(5) -.0129(7)
Cl15 .0680(7) .0587(7) .1220(10) -.0224(6) .0377(7) -.0266(7)
O16 .0450(10) .078(2) .0450(10) -.0010(10) .0160(10) .0110(10)
C17 .062(3) .088(3) .054(2) -.005(2) .021(2) .012(2)
C18 .056(2) .068(3) .044(2) .000(2) .024(2) .007(2)
C19 .072(3) .061(3) .057(2) .018(2) .027(2) .008(2)
C20 .083(3) .066(3) .057(2) .002(3) .027(2) -.005(2)
C21 .059(2) .062(3) .051(2) -.001(2) .011(2) .010(2)
C22 .061(3) .061(3) .061(3) .008(2) .026(2) .014(2)
C23 .072(3) .052(2) .055(2) -.003(2) .031(2) .003(2)
Cl24 .1040(10) .0910(10) .1070(10) .0485(9) .0324(8) .0100(8)
Cl25 .0864(8) .0980(10) .0809(8) -.0125(8) -.0090(7) .0155(8)
N26 .039(2) .070(3) .048(2) .004(2) .014(2) -.001(2)
O27 .060(2) .056(2) .090(2) -.005(2) .010(2) .000(2)
O28 .059(2) .137(3) .049(2) .022(2) .0090(10) -.006(2)
O29 .071(2) .059(2) .076(2) -.002(2) .017(2) .009(2)
N51 .051(2) .049(2) .044(2) .003(2) .0160(10) .0050(10)
C52 .054(2) .086(3) .049(2) .022(3) .019(2) .019(2)
N53 .051(2) .107(3) .056(2) -.018(2) .014(2) -.005(2)
C54 .071(3) .067(3) .055(2) -.015(3) .020(2) -.005(2)
C55 .055(2) .056(3) .045(2) -.003(2) .011(2) .000(2)
C56 .074(3) .043(2) .054(2) -.004(2) .030(2) -.008(2)
C57 .061(2) .042(2) .049(2) -.003(2) .020(2) .002(2)
C58 .054(2) .043(2) .041(2) -.003(2) .015(2) .005(2)
C59 .058(2) .058(3) .043(2) -.009(2) .010(2) -.003(2)
C60 .052(2) .059(3) .057(2) .007(2) .014(2) .008(2)
C61 .061(2) .048(2) .071(3) .001(2) .029(2) .000(2)
C62 .069(3) .049(2) .059(2) -.008(2) .020(2) -.017(2)
C63 .051(2) .054(2) .045(2) -.004(2) .009(2) -.002(2)
Cl64 .0855(8) .1090(10) .0658(7) .0046(8) -.0089(6) -.0328(7)
Cl65 .0869(8) .0570(7) .1350(10) .0124(7) .0391(8) -.0156(8)
C67 .072(3) .055(3) .072(3) .010(2) .043(2) .018(2)
O66 .063(2) .051(2) .061(2) .0050(10) .0250(10) .0150(10)
C68 .057(2) .042(2) .056(2) .002(2) .027(2) -.001(2)
C69 .054(2) .044(2) .057(2) -.001(2) .027(2) -.005(2)
C70 .064(2) .044(2) .055(2) -.005(2) .023(2) .001(2)
C71 .057(2) .039(2) .064(2) -.002(2) .011(2) -.001(2)
C72 .069(3) .053(3) .083(3) .011(2) .038(2) .003(2)
C73 .077(3) .054(2) .070(3) .014(2) .042(2) .019(2)
Cl74 .0754(7) .0831(8) .0802(7) .0142(7) .0476(6) .0106(6)
Cl75 .0829(8) .0547(6) .1007(9) .0142(6) .0151(7) .0178(6)
N76 .061(2) .050(2) .053(2) -.004(2) .014(2) -.001(2)
O77 .083(2) .054(2) .104(2) .002(2) -.003(2) -.003(2)
O78 .095(3) .067(2) .136(3) .010(2) -.012(2) -.026(2)
O79 .097(2) .101(3) .057(2) .012(2) -.010(2) .000(2)

loop_
_atom_type_symbol
_atom_type_scat_dispersion_real
_atom_type_scat_dispersion_imag
_atom_type_scat_source
C .0033 .0016
;
International Tables for Crystallography (Vol. C)
;
H .0000 .0000
;
International Tables for Crystallography (Vol. C)
;
N .0061 .0033
;
International Tables for Crystallography (Vol. C)
;
O .0106 .0060
;
International Tables for Crystallography (Vol. C)
;
Cl .1484 .1585
;
International Tables for Crystallography (Vol. C)
;

loop_
_geom_angle_atom_site_label_1
_geom_angle_atom_site_label_2
_geom_angle_atom_site_label_3
_geom_angle
_geom_angle_publ_flag
C2 N1 C5 107.8(3) no
C2 N1 C6 126.1(3) no
C5 N1 C6 126.1(3) no
N1 C2 H2 125.8 no
N1 C2 N3 108.5(4) no
H2 C2 N3 125.8 no
C2 N3 H3 125.2 no
C2 N3 C4 109.6(4) no
H3 N3 C4 125.2 no
N3 C4 H4 126.8 no
N3 C4 C5 106.3(4) no
H4 C4 C5 126.9 no
N1 C5 C4 107.8(4) no
N1 C5 H5 126.1 no
C4 C5 H5 126.1 no
N1 C6 H6A 109.1 no
N1 C6 H6B 109.1 no
N1 C6 C7 112.6(3) no
H6A C6 H6B 107.8 no
H6A C6 C7 109.1 no
H6B C6 C7 109.1 no
C6 C7 H7 109.4 no
C6 C7 C8 110.6(3) no
C6 C7 O16 104.4(3) no
H7 C7 C8 109.4 no
H7 C7 O16 109.4 no
C8 C7 O16 113.5(3) no
C7 C8 C9 123.7(3) no
C7 C8 C13 120.5(3) no
C9 C8 C13 115.8(4) no
C8 C9 C10 122.6(3) no
C8 C9 Cl14 120.7(3) no
C10 C9 Cl14 116.8(3) no
C9 C10 H10 120.5 no
C9 C10 C11 119.0(3) no
H10 C10 C11 120.5 no
C10 C11 C12 120.4(4) no
C10 C11 Cl15 119.4(3) no
C12 C11 Cl15 120.2(3) no
C11 C12 H12 120.2 no
C11 C12 C13 119.6(4) no
H12 C12 C13 120.2 no
C8 C13 C12 122.4(4) no
C8 C13 H13 118.8 no
C12 C13 H13 118.8 no
C7 O16 C17 115.6(3) no
O16 C17 H17A 110.4 no
O16 C17 H17B 110.4 no
O16 C17 C18 106.8(3) no
H17A C17 H17B 108.6 no
H17A C17 C18 110.4 no
H17B C17 C18 110.4 no
C17 C18 C19 121.8(4) no
C17 C18 C23 120.2(4) no
C19 C18 C23 117.9(4) no
C18 C19 C20 122.1(4) no
C18 C19 Cl24 120.2(3) no
C20 C19 Cl24 117.8(3) no
C19 C20 H20 121.0 no
C19 C20 C21 117.9(4) no
H20 C20 C21 121.0 no
C20 C21 C22 122.2(4) no
C20 C21 Cl25 118.8(3) no
C22 C21 Cl25 119.0(3) no
C21 C22 H22 120.8 no
C21 C22 C23 118.4(4) no
H22 C22 C23 120.8 no
C18 C23 C22 121.6(4) no
C18 C23 H23 119.2 no
C22 C23 H23 119.2 no
O27 N26 O28 120.7(3) no
O27 N26 O29 118.6(4) no
O28 N26 O29 120.7(3) no
C52 N51 C55 105.9(3) no
C52 N51 C56 128.6(3) no
C55 N51 C56 125.2(3) no
N51 C52 H52 125.6 no
N51 C52 N53 108.9(4) no
H52 C52 N53 125.6 no
C52 N53 H53 124.9 no
C52 N53 C54 110.1(4) no
H53 N53 C54 124.9 no
N53 C54 H54 127.0 no
N53 C54 C55 106.0(4) no
H54 C54 C55 127.0 no
N51 C55 C54 109.0(4) no
N51 C55 H55 125.5 no
C54 C55 H55 125.5 no
N51 C56 H56A 109.0 no
N51 C56 H56B 109.0 no
N51 C56 C57 112.9(3) no
H56A C56 H56B 107.8 no
H56A C56 C57 109.0 no
H56B C56 C57 109.0 no
C56 C57 H57 108.7 no
C56 C57 C58 112.3(3) no
C56 C57 O66 105.9(3) no
H57 C57 C58 108.7 no
H57 C57 O66 108.7 no
C58 C57 O66 112.6(3) no
C57 C58 C59 122.4(4) no
C57 C58 C63 120.6(3) no
C59 C58 C63 116.9(3) no
C58 C59 C60 122.7(4) no
C58 C59 Cl64 120.3(3) no
C60 C59 Cl64 117.0(3) no
C59 C60 H60 121.0 no
C59 C60 C61 118.1(4) no
H60 C60 C61 121.0 no
C60 C61 C62 121.7(4) no
C60 C61 Cl65 118.5(3) no
C62 C61 Cl65 119.8(3) no
C61 C62 H62 120.5 no
C61 C62 C63 119.1(4) no
H62 C62 C63 120.5 no
C58 C63 C62 121.6(4) no
C58 C63 H63 119.2 no
C62 C63 H63 119.2 no
H67A C67 H67B 108.2 no
H67A C67 O66 109.8 no
H67A C67 C68 109.8 no
H67B C67 O66 109.8 no
H67B C67 C68 109.8 no
O66 C67 C68 109.6(3) no
C57 O66 C67 113.6(3) no
C67 C68 C69 121.9(3) no
C67 C68 C73 121.5(4) no
C69 C68 C73 116.6(4) no
C68 C69 C70 122.9(3) no
C68 C69 Cl74 119.6(3) no
C70 C69 Cl74 117.5(3) no
C69 C70 H70 120.7 no
C69 C70 C71 118.6(4) no
H70 C70 C71 120.7 no
C70 C71 C72 121.2(4) no
C70 C71 Cl75 118.7(3) no
C72 C71 Cl75 120.1(3) no
C71 C72 H72 120.3 no
C71 C72 C73 119.3(4) no
H72 C72 C73 120.3 no
C68 C73 C72 121.4(4) no
C68 C73 H73 119.3 no
C72 C73 H73 119.3 no
O77 N76 O78 117.7(4) no
O77 N76 O79 120.8(4) no
O78 N76 O79 121.4(4) no

loop_
_geom_bond_atom_site_label_1
_geom_bond_atom_site_label_2
_geom_bond_distance
_geom_bond_publ_flag
N1 C2 1.334(4) no
N1 C5 1.367(5) no
N1 C6 1.470(5) no
C2 H2 .930 no
C2 N3 1.307(6) no
N3 H3 .860 no
N3 C4 1.365(5) no
C4 H4 .930 no
C4 C5 1.342(6) no
C5 H5 .930 no
C6 H6A .970 no
C6 H6B .970 no
C6 C7 1.524(6) no
C7 H7 .980 no
C7 C8 1.509(5) no
C7 O16 1.418(4) no
C8 C9 1.400(5) no
C8 C13 1.396(6) no
C9 C10 1.389(5) no
C9 Cl14 1.740(4) no
C10 H10 .930 no
C10 C11 1.374(6) no
C11 C12 1.376(6) no
C11 Cl15 1.727(4) no
C12 H12 .930 no
C12 C13 1.382(5) no
C13 H13 .930 no
O16 C17 1.432(6) no
C17 H17A .970 no
C17 H17B .970 no
C17 C18 1.503(5) no
C18 C19 1.375(6) no
C18 C23 1.387(6) no
C19 C20 1.384(5) no
C19 Cl24 1.736(5) no
C20 H20 .930 no
C20 C21 1.377(6) no
C21 C22 1.368(6) no
C21 Cl25 1.751(4) no
C22 H22 .930 no
C22 C23 1.381(5) no
C23 H23 .930 no
N26 O27 1.229(5) no
N26 O28 1.233(4) no
N26 O29 1.261(5) no
N51 C52 1.343(5) no
N51 C55 1.364(5) no
N51 C56 1.454(5) no
C52 H52 .930 no
C52 N53 1.302(7) no
N53 H53 .860 no
N53 C54 1.344(6) no
C54 H54 .930 no
C54 C55 1.336(6) no
C55 H55 .930 no
C56 H56A .970 no
C56 H56B .970 no
C56 C57 1.527(7) no
C57 H57 .980 no
C57 C58 1.522(6) no
C57 O66 1.421(4) no
C58 C59 1.384(5) no
C58 C63 1.388(5) no
C59 C60 1.375(6) no
C59 Cl64 1.739(4) no
C60 H60 .930 no
C60 C61 1.367(6) no
C61 C62 1.372(5) no
C61 Cl65 1.738(5) no
C62 H62 .930 no
C62 C63 1.372(6) no
C63 H63 .930 no
C67 H67A .970 no
C67 H67B .970 no
C67 O66 1.420(6) no
C67 C68 1.499(5) no
C68 C69 1.377(6) no
C68 C73 1.397(7) no
C69 C70 1.383(5) no
C69 Cl74 1.745(5) no
C70 H70 .930 no
C70 C71 1.364(6) no
C71 C72 1.370(7) no
C71 Cl75 1.738(4) no
C72 H72 .930 no
C72 C73 1.382(6) no
C73 H73 .930 no
N76 O77 1.241(5) no
N76 O78 1.227(5) no
N76 O79 1.216(4) no

loop_
_geom_hbond_atom_site_label_D
_geom_hbond_atom_site_label_H
_geom_hbond_atom_site_label_A
_geom_hbond_site_symmetry_A
_geom_hbond_distance_DH
_geom_hbond_distance_HA
_geom_hbond_distance_DA
_geom_hbond_angle_DHA
C2 H2 O27 . 0.93 2.35 3.199(6) 151
C13 H13 O28 . 0.93 2.39 3.287(6) 162
C52 H52 O78 . 0.93 2.39 3.213(7) 147
N3 H3 O77 1_455 0.86 1.94 2.801(5) 174
N3 H3 O78 1_455 0.86 2.45 2.996(6) 122
C5 H5 O28 2_546 0.93 2.57 3.016(6) 110
N53 H53 O27 1_655 0.86 2.36 2.962(5) 128
N53 H53 O29 1_655 0.86 1.97 2.819(5) 169
C54 H54 O79 1_565 0.93 2.57 3.480(7) 166
C54 H54 O77 1_565 0.93 2.62 3.291(6) 130
C55 H55 O79 2_655 0.93 2.54 3.088(6) 118

loop_
_geom_torsion_atom_site_label_1
_geom_torsion_atom_site_label_2
_geom_torsion_atom_site_label_3
_geom_torsion_atom_site_label_4
_geom_torsion
_geom_torsion_publ_flag
C5 N1 C2 H2 -179.8 no
C5 N1 C2 N3 .2(5) no
C6 N1 C2 H2 2.2 no
C6 N1 C2 N3 -177.8(4) no
C2 N1 C5 C4 -.5(5) no
C2 N1 C5 H5 179.4 no
C6 N1 C5 C4 177.5(4) no
C6 N1 C5 H5 -2.5 no
C2 N1 C6 H6A 165.2 no
C2 N1 C6 H6B 47.7 no
C2 N1 C6 C7 -73.6(5) yes
C5 N1 C6 H6A -12.5 no
C5 N1 C6 H6B -130.0 no
C5 N1 C6 C7 108.7(4) no
N1 C2 N3 H3 -179.8 no
N1 C2 N3 C4 .2(5) no
H2 C2 N3 H3 .2 no
H2 C2 N3 C4 -179.8 no
C2 N3 C4 H4 179.5 no
C2 N3 C4 C5 -.5(5) no
H3 N3 C4 H4 -.5 no
H3 N3 C4 C5 179.5 no
N3 C4 C5 N1 .6(5) no
N3 C4 C5 H5 -179.4 no
H4 C4 C5 N1 -179.4 no
H4 C4 C5 H5 .6 no
N1 C6 C7 H7 -50.4 no
N1 C6 C7 C8 -171.0(3) no
N1 C6 C7 O16 66.5(4) yes
H6A C6 C7 H7 70.8 no
H6A C6 C7 C8 -49.7 no
H6A C6 C7 O16 -172.2 no
H6B C6 C7 H7 -171.7 no
H6B C6 C7 C8 67.8 no
H6B C6 C7 O16 -54.7 no
C6 C7 C8 C9 127.0(4) yes
C6 C7 C8 C13 -51.1(5) no
H7 C7 C8 C9 6.5 no
H7 C7 C8 C13 -171.6 no
O16 C7 C8 C9 -115.9(4) no
O16 C7 C8 C13 65.9(5) no
C6 C7 O16 C17 -167.0(3) yes
H7 C7 O16 C17 -50.0 no
C8 C7 O16 C17 72.5(4) no
C7 C8 C9 C10 -174.8(4) no
C7 C8 C9 Cl14 5.6(5) no
C13 C8 C9 C10 3.4(6) no
C13 C8 C9 Cl14 -176.2(3) no
C7 C8 C13 C12 175.0(4) no
C7 C8 C13 H13 -5.0 no
C9 C8 C13 C12 -3.3(6) no
C9 C8 C13 H13 176.8 no
C8 C9 C10 H10 -179.8 no
C8 C9 C10 C11 .2(6) no
Cl14 C9 C10 H10 -.2 no
Cl14 C9 C10 C11 179.8(3) no
C9 C10 C11 C12 -4.1(6) no
C9 C10 C11 Cl15 176.4(3) no
H10 C10 C11 C12 175.9 no
H10 C10 C11 Cl15 -3.6 no
C10 C11 C12 H12 -175.8 no
C10 C11 C12 C13 4.2(6) no
Cl15 C11 C12 H12 3.8 no
Cl15 C11 C12 C13 -176.3(3) no
C11 C12 C13 C8 -.4(6) no
C11 C12 C13 H13 179.6 no
H12 C12 C13 C8 179.6 no
H12 C12 C13 H13 -.4 no
C7 O16 C17 H17A 36.2 no
C7 O16 C17 H17B -83.9 no
C7 O16 C17 C18 156.1(3) yes
O16 C17 C18 C19 -79.3(5) yes
O16 C17 C18 C23 96.4(4) no
H17A C17 C18 C19 40.7 no
H17A C17 C18 C23 -143.6 no
H17B C17 C18 C19 160.7 no
H17B C17 C18 C23 -23.5 no
C17 C18 C19 C20 175.3(4) no
C17 C18 C19 Cl24 -4.1(6) no
C23 C18 C19 C20 -.5(7) no
C23 C18 C19 Cl24 -179.9(3) no
C17 C18 C23 C22 -175.6(4) no
C17 C18 C23 H23 4.4 no
C19 C18 C23 C22 .2(6) no
C19 C18 C23 H23 -179.8 no
C18 C19 C20 H20 -179.3 no
C18 C19 C20 C21 .7(7) no
Cl24 C19 C20 H20 .1 no
Cl24 C19 C20 C21 -179.9(3) no
C19 C20 C21 C22 -.5(7) no
C19 C20 C21 Cl25 -178.4(3) no
H20 C20 C21 C22 179.5 no
H20 C20 C21 Cl25 1.6 no
C20 C21 C22 H22 -179.7 no
C20 C21 C22 C23 .3(7) no
Cl25 C21 C22 H22 -1.9 no
Cl25 C21 C22 C23 178.1(3) no
C21 C22 C23 C18 -.1(7) no
C21 C22 C23 H23 179.9 no
H22 C22 C23 C18 179.9 no
H22 C22 C23 H23 -.1 no
C55 N51 C52 H52 179.8 no
C55 N51 C52 N53 -.2(5) no
C56 N51 C52 H52 5.8 no
C56 N51 C52 N53 -174.2(4) no
C52 N51 C55 C54 -.1(5) no
C52 N51 C55 H55 179.9 no
C56 N51 C55 C54 174.1(4) no
C56 N51 C55 H55 -5.9 no
C52 N51 C56 H56A -43.2 no
C52 N51 C56 H56B -160.6 no
C52 N51 C56 C57 78.1(5) yes
C55 N51 C56 H56A 143.9 no
C55 N51 C56 H56B 26.5 no
C55 N51 C56 C57 -94.8(4) no
N51 C52 N53 H53 -179.5 no
N51 C52 N53 C54 .5(5) no
H52 C52 N53 H53 .5 no
H52 C52 N53 C54 -179.5 no
C52 N53 C54 H54 179.5 no
C52 N53 C54 C55 -.5(5) no
H53 N53 C54 H54 -.5 no
H53 N53 C54 C55 179.5 no
N53 C54 C55 N51 .4(5) no
N53 C54 C55 H55 -179.6 no
H54 C54 C55 N51 -179.6 no
H54 C54 C55 H55 .4 no
N51 C56 C57 H57 173.1 no
N51 C56 C57 C58 52.9(4) no
N51 C56 C57 O66 -70.4(4) yes
H56A C56 C57 H57 -65.6 no
H56A C56 C57 C58 174.1 no
H56A C56 C57 O66 50.9 no
H56B C56 C57 H57 51.8 no
H56B C56 C57 C58 -68.4 no
H56B C56 C57 O66 168.3 no
C56 C57 C58 C59 88.4(5) yes
C56 C57 C58 C63 -88.4(4) no
H57 C57 C58 C59 -31.8 no
H57 C57 C58 C63 151.4 no
O66 C57 C58 C59 -152.2(4) no
O66 C57 C58 C63 31.0(5) no
C56 C57 O66 C67 -165.4(3) yes
H57 C57 O66 C67 -48.8 no
C58 C57 O66 C67 71.6(4) no
C57 C58 C59 C60 -176.5(4) no
C57 C58 C59 Cl64 2.4(6) no
C63 C58 C59 C60 .4(6) no
C63 C58 C59 Cl64 179.4(3) no
C57 C58 C63 C62 176.5(4) no
C57 C58 C63 H63 -3.5 no
C59 C58 C63 C62 -.5(6) no
C59 C58 C63 H63 179.5 no
C58 C59 C60 H60 -179.5 no
C58 C59 C60 C61 .5(6) no
Cl64 C59 C60 H60 1.5 no
Cl64 C59 C60 C61 -178.6(3) no
C59 C60 C61 C62 -1.2(7) no
C59 C60 C61 Cl65 -179.9(3) no
H60 C60 C61 C62 178.8 no
H60 C60 C61 Cl65 .1 no
C60 C61 C62 H62 -178.9 no
C60 C61 C62 C63 1.1(7) no
Cl65 C61 C62 H62 -.3 no
Cl65 C61 C62 C63 179.8(3) no
C61 C62 C63 C58 -.2(6) no
C61 C62 C63 H63 179.8 no
H62 C62 C63 C58 179.8 no
H62 C62 C63 H63 -.2 no
H67A C67 O66 C57 35.4 no
H67B C67 O66 C57 -83.4 no
C68 C67 O66 C57 156.0(3) yes
H67A C67 C68 C69 -72.9 no
H67A C67 C68 C73 106.6 no
H67B C67 C68 C69 45.9 no
H67B C67 C68 C73 -134.6 no
O66 C67 C68 C69 166.5(4) yes
O66 C67 C68 C73 -14.0(5) no
C67 C68 C69 C70 179.1(4) no
C67 C68 C69 Cl74 -.9(6) no
C73 C68 C69 C70 -.4(6) no
C73 C68 C69 Cl74 179.6(3) no
C67 C68 C73 C72 -180.0(4) no
C67 C68 C73 H73 .0 no
C69 C68 C73 C72 -.5(6) no
C69 C68 C73 H73 179.5 no
C68 C69 C70 H70 -179.1 no
C68 C69 C70 C71 .9(6) no
Cl74 C69 C70 H70 .9 no
Cl74 C69 C70 C71 -179.1(3) no
C69 C70 C71 C72 -.7(6) no
C69 C70 C71 Cl75 179.9(3) no
H70 C70 C71 C72 179.3 no
H70 C70 C71 Cl75 -.2 no
C70 C71 C72 H72 179.8 no
C70 C71 C72 C73 -.2(7) no
Cl75 C71 C72 H72 -.7 no
Cl75 C71 C72 C73 179.3(3) no
C71 C72 C73 C68 .8(7) no
C71 C72 C73 H73 -179.2 no
H72 C72 C73 C68 -179.2 no
H72 C72 C73 H73 .8 no
